data_7125667
loop_
_publ_author_name
'Phukon, Jyotshna'
'Gogoi, Sanjib'

_publ_section_title
;
 Palladium(ii)-catalyzed vinylic geminal double C-H activation and alkyne
 annulation reaction: synthesis of pentafulvenes.
;
_journal_issue 7
_journal_name_full 'Chemical communications (Cambridge, England)'
_journal_page_first 1133
_journal_page_last 1136
_journal_paper_doi 10.1039/c9cc09564k
_journal_volume 56
_journal_year 2020
_chemical_formula_sum 'C96 H86 N2 O4'
_chemical_formula_weight 1331.66
_space_group_crystal_system triclinic
_space_group_IT_number 2
_space_group_name_Hall '-P 1'
_space_group_name_H-M_alt 'P -1'
_atom_sites_solution_hydrogens mixed
_audit_creation_method SHELXL-2016/6
_audit_update_record
;
2019-09-11 deposited with the CCDC.	2019-12-13 downloaded from the CCDC.
;
_cell_angle_alpha 100.456(2)
_cell_angle_beta 103.9830(10)
_cell_angle_gamma 94.9720(10)
_cell_formula_units_Z 2
_cell_length_a 12.8892(4)
_cell_length_b 14.4794(4)
_cell_length_c 21.3927(6)
_cell_measurement_temperature 296(2)
_cell_volume 3774.03(19)
_computing_structure_refinement 'SHELXL-2016/6 (Sheldrick, 2016)'
_computing_structure_solution 'SHELXT 2014/4 (Sheldrick, 2014)'
_diffrn_ambient_temperature 296(2)
_diffrn_measured_fraction_theta_full 0.997
_diffrn_measured_fraction_theta_max 0.994
_diffrn_radiation_type MoK\a
_diffrn_radiation_wavelength 0.71073
_diffrn_reflns_av_R_equivalents 0.0491
_diffrn_reflns_av_unetI/netI 0.0553
_diffrn_reflns_Laue_measured_fraction_full 0.997
_diffrn_reflns_Laue_measured_fraction_max 0.994
_diffrn_reflns_limit_h_max 16
_diffrn_reflns_limit_h_min -15
_diffrn_reflns_limit_k_max 18
_diffrn_reflns_limit_k_min -18
_diffrn_reflns_limit_l_max 26
_diffrn_reflns_limit_l_min -26
_diffrn_reflns_number 56834
_diffrn_reflns_point_group_measured_fraction_full 0.997
_diffrn_reflns_point_group_measured_fraction_max 0.994
_diffrn_reflns_theta_full 25.242
_diffrn_reflns_theta_max 26.436
_diffrn_reflns_theta_min 1.003
_exptl_absorpt_coefficient_mu 0.070
_exptl_crystal_density_diffrn 1.172
_exptl_crystal_F_000 1416
_exptl_crystal_size_max 0.180
_exptl_crystal_size_mid 0.150
_exptl_crystal_size_min 0.120
_refine_diff_density_max 0.382
_refine_diff_density_min -0.340
_refine_diff_density_rms 0.056
_refine_ls_extinction_method none
_refine_ls_goodness_of_fit_ref 1.048
_refine_ls_hydrogen_treatment mixed
_refine_ls_matrix_type full
_refine_ls_number_parameters 941
_refine_ls_number_reflns 15452
_refine_ls_number_restraints 0
_refine_ls_restrained_S_all 1.048
_refine_ls_R_factor_all 0.1256
_refine_ls_R_factor_gt 0.0686
_refine_ls_shift/su_max 0.001
_refine_ls_shift/su_mean 0.000
_refine_ls_structure_factor_coef Fsqd
_refine_ls_weighting_details 'w=1/[\s^2^(Fo^2^)+(0.1192P)^2^+0.3835P] where P=(Fo^2^+2Fc^2^)/3'
_refine_ls_weighting_scheme calc
_refine_ls_wR_factor_gt 0.1869
_refine_ls_wR_factor_ref 0.2257
_reflns_Friedel_coverage 0.000
_reflns_number_gt 8797
_reflns_number_total 15452
_reflns_threshold_expression 'I > 2\s(I)'
_cod_data_source_file c9cc09564k2.cif
_cod_data_source_block PP_DH_JP_81_0m_a
_cod_depositor_comments 'Adding full bibliography for 7125667.cif.'
_cod_database_code 7125667
_shelx_shelxl_version_number 2016/6
_shelx_space_group_comment
;
The symmetry employed for this shelxl refinement is uniquely defined
by the following loop, which should always be used as a source of
symmetry information in preference to the above space-group names.
They are only intended as comments.
;
_shelx_estimated_absorpt_t_min 0.987
_shelx_estimated_absorpt_t_max 0.992

loop_
_space_group_symop_operation_xyz
'x, y, z'
'-x, -y, -z'

loop_
_atom_site_label
_atom_site_type_symbol
_atom_site_fract_x
_atom_site_fract_y
_atom_site_fract_z
_atom_site_U_iso_or_equiv
_atom_site_adp_type
_atom_site_occupancy
_atom_site_site_symmetry_order
_atom_site_calc_flag
_atom_site_refinement_flags_posn
_atom_site_refinement_flags_adp
O1 O 0.6087(2) 0.4965(2) 0.42330(16) 0.1322(12) Uani 1 1 d . .
O2 O 0.8206(2) 0.5864(2) 0.73436(13) 0.1049(9) Uani 1 1 d . .
O3 O 0.8916(2) 0.6254(2) 0.62824(12) 0.0905(7) Uani 1 1 d . .
O4 O 0.5677(2) 0.3911(2) 0.29893(15) 0.1117(10) Uani 1 1 d . .
N1 N 0.7058(2) 0.61376(17) 0.50502(12) 0.0597(6) Uani 1 1 d . .
N2 N 0.6724(2) 0.61832(18) 0.76777(12) 0.0601(6) Uani 1 1 d . .
C1 C 0.89258(18) 0.84875(17) 0.56659(11) 0.0407(5) Uani 1 1 d . .
C2 C 0.86003(19) 0.89147(17) 0.62667(11) 0.0424(6) Uani 1 1 d . .
C3 C 0.94962(19) 0.93924(17) 0.67220(12) 0.0438(6) Uani 1 1 d . .
C4 C 1.04309(18) 0.93251(17) 0.64381(11) 0.0418(6) Uani 1 1 d . .
C5 C 1.01029(18) 0.87989(17) 0.58159(11) 0.0408(5) Uani 1 1 d . .
C6 C 0.7498(2) 0.88208(18) 0.63641(11) 0.0448(6) Uani 1 1 d . .
C7 C 0.7009(2) 0.7980(2) 0.64430(14) 0.0582(7) Uani 1 1 d . .
H7 H 0.737499 0.745389 0.643608 0.070 Uiso 1 1 calc R U
C8 C 0.5976(3) 0.7911(3) 0.65326(16) 0.0733(9) Uani 1 1 d . .
H8 H 0.565384 0.733873 0.658293 0.088 Uiso 1 1 calc R U
C9 C 0.5429(2) 0.8678(3) 0.65473(15) 0.0691(8) Uani 1 1 d . .
H9 H 0.473280 0.862745 0.660017 0.083 Uiso 1 1 calc R U
C10 C 0.5912(2) 0.9513(3) 0.64840(16) 0.0702(9) Uani 1 1 d . .
H10 H 0.554727 1.003993 0.650026 0.084 Uiso 1 1 calc R U
C11 C 0.6936(2) 0.9590(2) 0.63960(15) 0.0617(8) Uani 1 1 d . .
H11 H 0.725573 1.017087 0.635727 0.074 Uiso 1 1 calc R U
C12 C 0.9562(2) 0.9930(2) 0.73901(12) 0.0524(7) Uani 1 1 d . .
C13 C 0.9068(2) 0.9540(3) 0.78119(14) 0.0682(8) Uani 1 1 d . .
H13 H 0.868232 0.893334 0.767166 0.082 Uiso 1 1 calc R U
C14 C 0.9149(3) 1.0052(3) 0.84413(16) 0.0908(12) Uani 1 1 d . .
H14 H 0.880499 0.978987 0.871650 0.109 Uiso 1 1 calc R U
C15 C 0.9722(3) 1.0928(4) 0.86574(19) 0.1047(15) Uani 1 1 d . .
H15 H 0.978617 1.126024 0.908313 0.126 Uiso 1 1 calc R U
C16 C 1.0206(3) 1.1324(3) 0.8249(2) 0.1051(15) Uani 1 1 d . .
H16 H 1.059263 1.192995 0.839614 0.126 Uiso 1 1 calc R U
C17 C 1.0125(2) 1.0829(2) 0.76124(16) 0.0749(9) Uani 1 1 d . .
H17 H 1.045261 1.110739 0.733709 0.090 Uiso 1 1 calc R U
C18 C 1.15620(19) 0.97380(17) 0.67934(12) 0.0444(6) Uani 1 1 d . .
C19 C 1.2056(2) 0.9493(2) 0.73788(13) 0.0593(7) Uani 1 1 d . .
H19 H 1.166187 0.910102 0.756327 0.071 Uiso 1 1 calc R U
C20 C 1.3130(2) 0.9825(2) 0.76937(15) 0.0693(8) Uani 1 1 d . .
H20 H 1.344972 0.965734 0.808831 0.083 Uiso 1 1 calc R U
C21 C 1.3715(2) 1.0391(2) 0.74294(16) 0.0695(8) Uani 1 1 d . .
H21 H 1.444098 1.060206 0.763618 0.083 Uiso 1 1 calc R U
C22 C 1.3234(2) 1.0654(2) 0.68546(16) 0.0681(8) Uani 1 1 d . .
H22 H 1.362913 1.105793 0.667872 0.082 Uiso 1 1 calc R U
C23 C 1.2172(2) 1.0323(2) 0.65380(14) 0.0571(7) Uani 1 1 d . .
H23 H 1.185977 1.049673 0.614450 0.068 Uiso 1 1 calc R U
C24 C 1.08180(19) 0.86577(17) 0.53688(11) 0.0424(6) Uani 1 1 d . .
C25 C 1.1782(2) 0.8291(2) 0.55530(13) 0.0539(7) Uani 1 1 d . .
H25 H 1.195992 0.809641 0.595211 0.065 Uiso 1 1 calc R U
C26 C 1.2473(2) 0.8212(2) 0.51557(16) 0.0688(8) Uani 1 1 d . .
H26 H 1.311725 0.797026 0.528825 0.083 Uiso 1 1 calc R U
C27 C 1.2218(3) 0.8490(2) 0.45616(17) 0.0736(9) Uani 1 1 d . .
H27 H 1.268710 0.843395 0.429180 0.088 Uiso 1 1 calc R U
C28 C 1.1276(2) 0.8849(2) 0.43696(14) 0.0624(8) Uani 1 1 d . .
H28 H 1.109998 0.903335 0.396691 0.075 Uiso 1 1 calc R U
C29 C 1.0583(2) 0.89378(18) 0.47690(12) 0.0479(6) Uani 1 1 d . .
H29 H 0.994722 0.919024 0.463477 0.058 Uiso 1 1 calc R U
C30 C 0.82780(19) 0.79082(17) 0.51104(11) 0.0426(6) Uani 1 1 d . .
C31 C 0.7074(2) 0.7782(2) 0.49523(12) 0.0498(6) Uani 1 1 d . .
C32 C 0.6488(2) 0.6887(2) 0.48780(13) 0.0558(7) Uani 1 1 d . .
C33 C 0.5372(2) 0.6756(3) 0.46579(16) 0.0760(9) Uani 1 1 d . .
H33 H 0.498244 0.616636 0.461435 0.091 Uiso 1 1 calc R U
C34 C 0.4850(3) 0.7496(3) 0.45056(18) 0.0883(11) Uani 1 1 d . .
H34 H 0.410291 0.739682 0.434065 0.106 Uiso 1 1 calc R U
C35 C 0.5394(3) 0.8380(3) 0.45889(16) 0.0807(10) Uani 1 1 d . .
H35 H 0.501678 0.887889 0.449539 0.097 Uiso 1 1 calc R U
C36 C 0.6522(2) 0.8533(2) 0.48156(14) 0.0655(8) Uani 1 1 d . .
H36 H 0.689775 0.913368 0.487391 0.079 Uiso 1 1 calc R U
C37 C 0.86760(19) 0.73614(17) 0.45807(12) 0.0436(6) Uani 1 1 d . .
C38 C 0.9486(2) 0.67950(19) 0.46953(13) 0.0554(7) Uani 1 1 d . .
H38 H 0.978643 0.672767 0.512308 0.067 Uiso 1 1 calc R U
C39 C 0.9854(3) 0.6329(2) 0.41871(15) 0.0691(8) Uani 1 1 d . .
H39 H 1.038862 0.594444 0.427843 0.083 Uiso 1 1 calc R U
C40 C 0.9447(3) 0.6420(2) 0.35471(15) 0.0722(9) Uani 1 1 d . .
C41 C 0.8621(3) 0.6961(2) 0.34284(14) 0.0722(9) Uani 1 1 d . .
H41 H 0.832768 0.702998 0.299994 0.087 Uiso 1 1 calc R U
C42 C 0.8218(2) 0.7404(2) 0.39281(13) 0.0568(7) Uani 1 1 d . .
H42 H 0.763356 0.773511 0.382837 0.068 Uiso 1 1 calc R U
C43 C 0.6855(3) 0.5230(3) 0.47084(17) 0.0801(10) Uani 1 1 d . .
C44 C 0.7630(4) 0.4589(3) 0.4937(2) 0.1083(14) Uani 1 1 d . .
H44A H 0.724673 0.397396 0.489797 0.163 Uiso 1 1 calc R U
H44B H 0.801091 0.484088 0.538950 0.163 Uiso 1 1 calc R U
H44C H 0.813521 0.453749 0.467252 0.163 Uiso 1 1 calc R U
C45 C 0.9919(4) 0.5964(3) 0.29993(19) 0.1063(14) Uani 1 1 d . .
H45A H 1.011747 0.535748 0.308121 0.128 Uiso 1 1 calc R U
H45B H 0.936484 0.584271 0.258539 0.128 Uiso 1 1 calc R U
C46 C 1.0859(6) 0.6530(4) 0.2933(3) 0.189(3) Uani 1 1 d . .
H46A H 1.063995 0.706860 0.275726 0.284 Uiso 1 1 calc R U
H46B H 1.119140 0.615227 0.263964 0.284 Uiso 1 1 calc R U
H46C H 1.136533 0.674251 0.335654 0.284 Uiso 1 1 calc R U
C47 C 0.47928(19) 0.59991(17) 0.88230(11) 0.0404(5) Uani 1 1 d . .
C48 C 0.44377(19) 0.69455(17) 0.89601(11) 0.0428(6) Uani 1 1 d . .
C49 C 0.34429(19) 0.68194(17) 0.90718(11) 0.0434(6) Uani 1 1 d . .
C50 C 0.31199(19) 0.58044(18) 0.90249(11) 0.0429(6) Uani 1 1 d . .
C51 C 0.39127(18) 0.53108(17) 0.88780(11) 0.0414(6) Uani 1 1 d . .
C52 C 0.5010(2) 0.78683(17) 0.89415(12) 0.0451(6) Uani 1 1 d . .
C53 C 0.5297(2) 0.80370(19) 0.83804(13) 0.0524(7) Uani 1 1 d . .
H53 H 0.512015 0.756134 0.800127 0.063 Uiso 1 1 calc R U
C54 C 0.5840(3) 0.8899(2) 0.83806(15) 0.0670(8) Uani 1 1 d . .
H54 H 0.603412 0.899499 0.800351 0.080 Uiso 1 1 calc R U
C55 C 0.6096(3) 0.9613(2) 0.89253(17) 0.0742(9) Uani 1 1 d . .
H55 H 0.645902 1.019431 0.892003 0.089 Uiso 1 1 calc R U
C56 C 0.5815(3) 0.9468(2) 0.94816(16) 0.0722(9) Uani 1 1 d . .
H56 H 0.599220 0.995104 0.985645 0.087 Uiso 1 1 calc R U
C57 C 0.5268(2) 0.8607(2) 0.94883(14) 0.0593(7) Uani 1 1 d . .
H57 H 0.507029 0.852254 0.986645 0.071 Uiso 1 1 calc R U
C58 C 0.2793(2) 0.75705(18) 0.92494(12) 0.0487(6) Uani 1 1 d . .
C59 C 0.2536(2) 0.8241(2) 0.88723(14) 0.0626(8) Uani 1 1 d . .
H59 H 0.277148 0.822295 0.849290 0.075 Uiso 1 1 calc R U
C60 C 0.1930(3) 0.8941(2) 0.90528(18) 0.0763(9) Uani 1 1 d . .
H60 H 0.175367 0.938125 0.879127 0.092 Uiso 1 1 calc R U
C61 C 0.1595(3) 0.8983(3) 0.9611(2) 0.0863(11) Uani 1 1 d . .
H61 H 0.120036 0.945905 0.973504 0.104 Uiso 1 1 calc R U
C62 C 0.1837(3) 0.8324(3) 0.99906(18) 0.0806(10) Uani 1 1 d . .
H62 H 0.160218 0.835241 1.037107 0.097 Uiso 1 1 calc R U
C63 C 0.2428(2) 0.7619(2) 0.98116(14) 0.0625(8) Uani 1 1 d . .
H63 H 0.258231 0.717195 1.007046 0.075 Uiso 1 1 calc R U
C64 C 0.20749(19) 0.53975(19) 0.91025(12) 0.0478(6) Uani 1 1 d . .
C65 C 0.1105(2) 0.5635(2) 0.87526(14) 0.0617(8) Uani 1 1 d . .
H65 H 0.112207 0.607451 0.848600 0.074 Uiso 1 1 calc R U
C66 C 0.0131(2) 0.5231(3) 0.87969(17) 0.0746(9) Uani 1 1 d . .
H66 H -0.050644 0.539043 0.855670 0.090 Uiso 1 1 calc R U
C67 C 0.0094(3) 0.4594(3) 0.91926(19) 0.0808(10) Uani 1 1 d . .
H67 H -0.056867 0.432087 0.922061 0.097 Uiso 1 1 calc R U
C68 C 0.1041(2) 0.4353(2) 0.95527(17) 0.0724(9) Uani 1 1 d . .
H68 H 0.101522 0.392552 0.982619 0.087 Uiso 1 1 calc R U
C69 C 0.2017(2) 0.4750(2) 0.95037(13) 0.0565(7) Uani 1 1 d . .
H69 H 0.265084 0.458191 0.974288 0.068 Uiso 1 1 calc R U
C70 C 0.39198(18) 0.42805(17) 0.88515(11) 0.0416(6) Uani 1 1 d . .
C71 C 0.3089(2) 0.3625(2) 0.84261(13) 0.0550(7) Uani 1 1 d . .
H71 H 0.252340 0.383231 0.814983 0.066 Uiso 1 1 calc R U
C72 C 0.3088(3) 0.2667(2) 0.84068(15) 0.0680(8) Uani 1 1 d . .
H72 H 0.253025 0.223453 0.811293 0.082 Uiso 1 1 calc R U
C73 C 0.3904(3) 0.2348(2) 0.88174(16) 0.0708(9) Uani 1 1 d . .
H73 H 0.389849 0.170274 0.880616 0.085 Uiso 1 1 calc R U
C74 C 0.4731(2) 0.2990(2) 0.92459(14) 0.0602(7) Uani 1 1 d . .
H74 H 0.528928 0.277707 0.952410 0.072 Uiso 1 1 calc R U
C75 C 0.4737(2) 0.39429(19) 0.92656(12) 0.0479(6) Uani 1 1 d . .
H75 H 0.529727 0.437004 0.956148 0.057 Uiso 1 1 calc R U
C76 C 0.57303(19) 0.57973(17) 0.86733(11) 0.0418(6) Uani 1 1 d . .
C77 C 0.66911(19) 0.65338(18) 0.88192(12) 0.0465(6) Uani 1 1 d . .
C78 C 0.7221(2) 0.66635(19) 0.83421(14) 0.0548(7) Uani 1 1 d . .
C79 C 0.8167(3) 0.7279(2) 0.8507(2) 0.0777(9) Uani 1 1 d . .
H79 H 0.852239 0.736012 0.818674 0.093 Uiso 1 1 calc R U
C80 C 0.8582(3) 0.7770(3) 0.9139(2) 0.0925(12) Uani 1 1 d . .
H80 H 0.923180 0.817071 0.924989 0.111 Uiso 1 1 calc R U
C81 C 0.8054(3) 0.7681(2) 0.9614(2) 0.0842(11) Uani 1 1 d . .
H81 H 0.833026 0.803783 1.004035 0.101 Uiso 1 1 calc R U
C82 C 0.7110(2) 0.7059(2) 0.94580(14) 0.0614(7) Uani 1 1 d . .
H82 H 0.675395 0.699082 0.978029 0.074 Uiso 1 1 calc R U
C83 C 0.59137(19) 0.48391(17) 0.83738(12) 0.0441(6) Uani 1 1 d . .
C84 C 0.5163(2) 0.42623(19) 0.78411(13) 0.0515(6) Uani 1 1 d . .
H84 H 0.451093 0.446922 0.767079 0.062 Uiso 1 1 calc R U
C85 C 0.5365(2) 0.3391(2) 0.75601(14) 0.0612(7) Uani 1 1 d . .
H85 H 0.484620 0.301798 0.720250 0.073 Uiso 1 1 calc R U
C86 C 0.6317(3) 0.3057(2) 0.77949(17) 0.0685(8) Uani 1 1 d . .
C87 C 0.7074(2) 0.3635(2) 0.83249(17) 0.0711(9) Uani 1 1 d . .
H87 H 0.772293 0.342166 0.849345 0.085 Uiso 1 1 calc R U
C88 C 0.6892(2) 0.4509(2) 0.86067(14) 0.0565(7) Uani 1 1 d . .
H88 H 0.742174 0.488769 0.895586 0.068 Uiso 1 1 calc R U
C89 C 0.7226(3) 0.5778(2) 0.72338(17) 0.0723(9) Uani 1 1 d . .
C90 C 0.6515(3) 0.5219(3) 0.66052(17) 0.0918(11) Uani 1 1 d . .
H90A H 0.637001 0.561955 0.629108 0.138 Uiso 1 1 calc R U
H90B H 0.584894 0.497002 0.667702 0.138 Uiso 1 1 calc R U
H90C H 0.686483 0.470600 0.643921 0.138 Uiso 1 1 calc R U
C91 C 0.6539(3) 0.2088(3) 0.7486(2) 0.1029(13) Uani 1 1 d . .
H91A H 0.587167 0.174107 0.718885 0.123 Uiso 1 1 calc R U
H91B H 0.704422 0.217557 0.722372 0.123 Uiso 1 1 calc R U
C92 C 0.6962(6) 0.1531(4) 0.7939(3) 0.195(3) Uani 1 1 d . .
H92A H 0.769921 0.178456 0.816135 0.293 Uiso 1 1 calc R U
H92B H 0.692762 0.089083 0.770893 0.293 Uiso 1 1 calc R U
H92C H 0.654586 0.154035 0.825648 0.293 Uiso 1 1 calc R U
C94 C 0.6773(6) 0.3546(7) 0.2963(4) 0.242(6) Uani 1 1 d . .
H94A H 0.713222 0.336558 0.336710 0.290 Uiso 1 1 calc R U
H94B H 0.670354 0.303251 0.258781 0.290 Uiso 1 1 calc R U
C95 C 0.9991(3) 0.6630(3) 0.6532(2) 0.1025(13) Uani 1 1 d . .
H95A H 1.015807 0.709303 0.628293 0.123 Uiso 1 1 calc R U
H95B H 1.042648 0.612603 0.646497 0.123 Uiso 1 1 calc R U
C96 C 1.0305(4) 0.7088(3) 0.7237(2) 0.1216(15) Uani 1 1 d . .
H96A H 0.988305 0.759237 0.731126 0.182 Uiso 1 1 calc R U
H96B H 1.105653 0.734137 0.736738 0.182 Uiso 1 1 calc R U
H96C H 1.017937 0.662947 0.749276 0.182 Uiso 1 1 calc R U
C98 C 0.7210(8) 0.4322(9) 0.2895(4) 0.267(6) Uani 1 1 d . .
H98A H 0.761405 0.420163 0.257302 0.401 Uiso 1 1 calc R U
H98B H 0.768631 0.465096 0.330898 0.401 Uiso 1 1 calc R U
H98C H 0.666273 0.470338 0.275173 0.401 Uiso 1 1 calc R U
H1 H 0.776(3) 0.632(2) 0.5398(17) 0.086(10) Uiso 1 1 d . .
H2 H 0.589(3) 0.616(3) 0.753(2) 0.119(13) Uiso 1 1 d . .
H4 H 0.582(4) 0.427(4) 0.342(3) 0.145(18) Uiso 1 1 d . .
H3 H 0.868(4) 0.607(4) 0.669(3) 0.17(2) Uiso 1 1 d . .

loop_
_atom_site_aniso_label
_atom_site_aniso_U_11
_atom_site_aniso_U_22
_atom_site_aniso_U_33
_atom_site_aniso_U_23
_atom_site_aniso_U_13
_atom_site_aniso_U_12
O1 0.103(2) 0.112(2) 0.123(2) -0.0489(18) -0.0306(18) 0.0268(17)
O2 0.0675(16) 0.162(3) 0.0916(18) 0.0187(17) 0.0354(14) 0.0236(16)
O3 0.0739(16) 0.119(2) 0.0696(15) 0.0213(14) 0.0040(13) 0.0064(14)
O4 0.0753(18) 0.155(3) 0.0789(18) -0.0195(18) 0.0152(14) -0.0169(17)
N1 0.0524(14) 0.0581(16) 0.0605(15) 0.0061(12) 0.0066(12) 0.0006(12)
N2 0.0520(15) 0.0721(16) 0.0611(15) 0.0161(12) 0.0233(12) 0.0064(12)
C1 0.0388(13) 0.0440(14) 0.0404(13) 0.0115(10) 0.0093(10) 0.0090(11)
C2 0.0412(13) 0.0450(14) 0.0427(13) 0.0092(11) 0.0134(11) 0.0082(11)
C3 0.0418(14) 0.0486(15) 0.0416(13) 0.0094(11) 0.0124(11) 0.0058(11)
C4 0.0383(13) 0.0477(14) 0.0401(13) 0.0121(11) 0.0094(10) 0.0060(11)
C5 0.0372(13) 0.0464(14) 0.0408(13) 0.0124(11) 0.0105(10) 0.0087(10)
C6 0.0434(14) 0.0539(16) 0.0376(13) 0.0079(11) 0.0120(11) 0.0079(12)
C7 0.0527(17) 0.0598(18) 0.0666(18) 0.0177(14) 0.0209(14) 0.0072(14)
C8 0.061(2) 0.081(2) 0.081(2) 0.0156(18) 0.0317(17) -0.0046(17)
C9 0.0465(17) 0.093(3) 0.069(2) 0.0095(17) 0.0243(15) 0.0064(17)
C10 0.0590(19) 0.082(2) 0.078(2) 0.0128(17) 0.0314(17) 0.0248(17)
C11 0.0589(18) 0.0603(18) 0.075(2) 0.0147(15) 0.0331(16) 0.0121(14)
C12 0.0398(14) 0.0698(19) 0.0431(14) 0.0006(13) 0.0109(12) 0.0073(13)
C13 0.0633(19) 0.094(2) 0.0484(16) 0.0105(16) 0.0187(14) 0.0144(16)
C14 0.073(2) 0.150(4) 0.0508(19) 0.008(2) 0.0261(17) 0.022(2)
C15 0.067(2) 0.162(4) 0.063(2) -0.035(2) 0.0225(19) 0.008(3)
C16 0.064(2) 0.118(3) 0.102(3) -0.054(2) 0.028(2) -0.012(2)
C17 0.0604(19) 0.083(2) 0.071(2) -0.0172(17) 0.0258(16) -0.0021(17)
C18 0.0406(13) 0.0468(15) 0.0440(13) 0.0042(11) 0.0119(11) 0.0051(11)
C19 0.0544(17) 0.0707(19) 0.0474(15) 0.0160(13) 0.0045(13) -0.0029(14)
C20 0.0539(18) 0.085(2) 0.0591(18) 0.0199(16) -0.0041(14) 0.0027(16)
C21 0.0406(15) 0.080(2) 0.076(2) 0.0081(17) 0.0015(15) 0.0010(15)
C22 0.0476(17) 0.073(2) 0.082(2) 0.0238(17) 0.0136(16) -0.0043(14)
C23 0.0456(15) 0.0622(18) 0.0629(17) 0.0210(14) 0.0090(13) 0.0032(13)
C24 0.0405(13) 0.0452(14) 0.0410(13) 0.0062(11) 0.0111(11) 0.0076(11)
C25 0.0490(15) 0.0655(18) 0.0519(15) 0.0174(13) 0.0140(13) 0.0197(13)
C26 0.0516(17) 0.084(2) 0.080(2) 0.0191(17) 0.0260(16) 0.0292(16)
C27 0.071(2) 0.094(2) 0.078(2) 0.0301(19) 0.0463(18) 0.0311(18)
C28 0.0689(19) 0.074(2) 0.0574(17) 0.0253(15) 0.0294(15) 0.0218(16)
C29 0.0474(15) 0.0512(15) 0.0501(15) 0.0138(12) 0.0167(12) 0.0151(12)
C30 0.0414(13) 0.0455(14) 0.0406(13) 0.0117(11) 0.0073(11) 0.0088(11)
C31 0.0442(14) 0.0623(18) 0.0401(13) 0.0047(12) 0.0066(11) 0.0176(13)
C32 0.0418(15) 0.0686(19) 0.0480(15) -0.0014(13) 0.0070(12) 0.0018(14)
C33 0.0456(17) 0.090(2) 0.080(2) -0.0062(18) 0.0113(15) 0.0047(17)
C34 0.0482(18) 0.108(3) 0.091(3) -0.010(2) 0.0032(17) 0.021(2)
C35 0.066(2) 0.106(3) 0.070(2) 0.0085(19) 0.0118(17) 0.049(2)
C36 0.0644(19) 0.077(2) 0.0548(17) 0.0093(15) 0.0116(14) 0.0298(16)
C37 0.0395(13) 0.0445(14) 0.0438(13) 0.0051(11) 0.0073(11) 0.0082(11)
C38 0.0592(17) 0.0567(17) 0.0476(15) 0.0107(13) 0.0063(13) 0.0158(14)
C39 0.071(2) 0.069(2) 0.067(2) 0.0069(15) 0.0155(16) 0.0338(16)
C40 0.079(2) 0.077(2) 0.0537(18) -0.0069(15) 0.0179(16) 0.0208(18)
C41 0.086(2) 0.084(2) 0.0403(15) 0.0030(14) 0.0071(15) 0.0274(18)
C42 0.0586(17) 0.0616(18) 0.0448(15) 0.0055(13) 0.0035(13) 0.0194(14)
C43 0.072(2) 0.072(2) 0.075(2) -0.0080(18) -0.0025(18) 0.0043(18)
C44 0.120(3) 0.068(2) 0.121(3) 0.009(2) 0.004(3) 0.023(2)
C45 0.122(3) 0.119(3) 0.077(2) -0.011(2) 0.040(2) 0.046(3)
C46 0.248(8) 0.162(5) 0.196(6) -0.016(4) 0.175(6) 0.013(5)
C47 0.0408(13) 0.0440(14) 0.0334(12) 0.0047(10) 0.0073(10) 0.0036(11)
C48 0.0457(14) 0.0452(15) 0.0359(12) 0.0043(10) 0.0098(11) 0.0098(11)
C49 0.0439(14) 0.0509(15) 0.0343(12) 0.0043(10) 0.0100(10) 0.0107(11)
C50 0.0382(13) 0.0540(16) 0.0345(12) 0.0095(11) 0.0056(10) 0.0065(11)
C51 0.0398(13) 0.0481(15) 0.0337(12) 0.0066(10) 0.0057(10) 0.0070(11)
C52 0.0465(14) 0.0438(15) 0.0449(14) 0.0073(11) 0.0118(11) 0.0110(11)
C53 0.0571(16) 0.0550(17) 0.0429(14) 0.0089(12) 0.0105(12) 0.0066(13)
C54 0.078(2) 0.064(2) 0.0640(19) 0.0230(16) 0.0226(16) 0.0012(16)
C55 0.088(2) 0.0521(19) 0.082(2) 0.0134(17) 0.0266(19) -0.0047(16)
C56 0.088(2) 0.0494(18) 0.072(2) -0.0035(15) 0.0236(18) -0.0016(16)
C57 0.0728(19) 0.0526(17) 0.0507(16) 0.0006(13) 0.0205(14) 0.0084(14)
C58 0.0443(14) 0.0546(16) 0.0437(14) 0.0022(12) 0.0092(11) 0.0122(12)
C59 0.0669(19) 0.0668(19) 0.0554(16) 0.0103(14) 0.0155(14) 0.0242(15)
C60 0.081(2) 0.070(2) 0.079(2) 0.0127(17) 0.0169(19) 0.0342(18)
C61 0.073(2) 0.086(3) 0.092(3) -0.008(2) 0.019(2) 0.0352(19)
C62 0.074(2) 0.099(3) 0.070(2) -0.003(2) 0.0343(18) 0.020(2)
C63 0.0617(18) 0.076(2) 0.0525(16) 0.0064(14) 0.0211(14) 0.0212(15)
C64 0.0401(14) 0.0584(16) 0.0419(13) 0.0057(12) 0.0088(11) 0.0071(12)
C65 0.0504(17) 0.077(2) 0.0543(16) 0.0137(14) 0.0045(13) 0.0152(15)
C66 0.0370(16) 0.102(3) 0.076(2) 0.0097(19) 0.0029(15) 0.0146(16)
C67 0.0472(18) 0.097(3) 0.094(3) 0.011(2) 0.0224(18) -0.0033(17)
C68 0.0534(19) 0.089(2) 0.080(2) 0.0261(18) 0.0240(16) 0.0013(16)
C69 0.0420(15) 0.076(2) 0.0542(16) 0.0185(14) 0.0132(12) 0.0087(13)
C70 0.0363(13) 0.0484(15) 0.0384(12) 0.0069(10) 0.0099(10) 0.0013(11)
C71 0.0476(15) 0.0557(18) 0.0530(16) 0.0044(13) 0.0041(12) 0.0010(13)
C72 0.0664(19) 0.0564(19) 0.0668(19) -0.0006(15) 0.0084(16) -0.0143(15)
C73 0.092(2) 0.0469(17) 0.070(2) 0.0134(15) 0.0177(18) 0.0014(16)
C74 0.0689(19) 0.0563(18) 0.0556(16) 0.0166(14) 0.0108(14) 0.0147(15)
C75 0.0489(15) 0.0519(16) 0.0401(13) 0.0072(11) 0.0097(11) 0.0030(12)
C76 0.0427(14) 0.0464(14) 0.0355(12) 0.0081(10) 0.0094(10) 0.0060(11)
C77 0.0382(13) 0.0471(15) 0.0520(15) 0.0094(12) 0.0076(12) 0.0077(11)
C78 0.0426(15) 0.0538(17) 0.0690(18) 0.0141(14) 0.0164(14) 0.0045(12)
C79 0.0571(19) 0.069(2) 0.108(3) 0.018(2) 0.0280(19) -0.0025(16)
C80 0.054(2) 0.073(2) 0.131(4) 0.009(2) 0.006(2) -0.0161(17)
C81 0.063(2) 0.069(2) 0.091(3) -0.0014(18) -0.0156(19) -0.0100(17)
C82 0.0586(17) 0.0579(18) 0.0585(17) 0.0046(14) 0.0043(14) 0.0056(14)
C83 0.0398(13) 0.0485(15) 0.0447(14) 0.0074(11) 0.0147(11) 0.0043(11)
C84 0.0474(15) 0.0514(16) 0.0538(15) 0.0058(12) 0.0143(12) 0.0057(12)
C85 0.0595(18) 0.0557(18) 0.0590(17) -0.0039(13) 0.0130(14) -0.0016(14)
C86 0.069(2) 0.0467(17) 0.088(2) 0.0021(15) 0.0263(18) 0.0067(15)
C87 0.0551(18) 0.0571(19) 0.096(2) 0.0058(17) 0.0139(17) 0.0178(15)
C88 0.0448(15) 0.0542(17) 0.0648(17) 0.0025(13) 0.0108(13) 0.0080(13)
C89 0.066(2) 0.087(2) 0.073(2) 0.0236(18) 0.0299(18) 0.0142(18)
C90 0.092(3) 0.113(3) 0.072(2) 0.005(2) 0.035(2) 0.012(2)
C91 0.102(3) 0.059(2) 0.135(4) -0.009(2) 0.028(3) 0.018(2)
C92 0.248(8) 0.083(3) 0.183(6) -0.009(4) -0.065(5) 0.058(4)
C94 0.132(5) 0.366(13) 0.144(6) -0.123(7) 0.074(4) -0.144(7)
C95 0.089(3) 0.122(3) 0.092(3) 0.041(3) 0.010(2) -0.006(2)
C96 0.118(4) 0.118(4) 0.105(3) 0.015(3) 0.000(3) -0.013(3)
C98 0.254(11) 0.417(17) 0.180(8) 0.129(10) 0.041(8) 0.219(12)

loop_
_atom_type_symbol
_atom_type_description
_atom_type_scat_dispersion_real
_atom_type_scat_dispersion_imag
_atom_type_scat_source
C C 0.0033 0.0016 'International Tables Vol C Tables 4.2.6.8 and 6.1.1.4'
H H 0.0000 0.0000 'International Tables Vol C Tables 4.2.6.8 and 6.1.1.4'
N N 0.0061 0.0033 'International Tables Vol C Tables 4.2.6.8 and 6.1.1.4'
O O 0.0106 0.0060 'International Tables Vol C Tables 4.2.6.8 and 6.1.1.4'

loop_
_geom_angle_atom_site_label_1
_geom_angle_atom_site_label_2
_geom_angle_atom_site_label_3
_geom_angle
C95 O3 H3 105(3)
C94 O4 H4 103(3)
C43 N1 C32 125.8(3)
C43 N1 H1 115.9(19)
C32 N1 H1 117.0(19)
C89 N2 C78 126.7(3)
C89 N2 H2 119(2)
C78 N2 H2 115(2)
C30 C1 C5 127.8(2)
C30 C1 C2 126.7(2)
C5 C1 C2 105.44(19)
C3 C2 C6 125.2(2)
C3 C2 C1 108.1(2)
C6 C2 C1 126.7(2)
C2 C3 C12 127.2(2)
C2 C3 C4 108.9(2)
C12 C3 C4 123.8(2)
C5 C4 C3 109.5(2)
C5 C4 C18 125.5(2)
C3 C4 C18 125.0(2)
C4 C5 C24 123.6(2)
C4 C5 C1 108.0(2)
C24 C5 C1 128.2(2)
C7 C6 C11 117.6(2)
C7 C6 C2 121.9(2)
C11 C6 C2 120.5(2)
C6 C7 C8 120.7(3)
C6 C7 H7 119.7
C8 C7 H7 119.7
C9 C8 C7 120.4(3)
C9 C8 H8 119.8
C7 C8 H8 119.8
C10 C9 C8 119.3(3)
C10 C9 H9 120.3
C8 C9 H9 120.3
C9 C10 C11 120.7(3)
C9 C10 H10 119.6
C11 C10 H10 119.6
C10 C11 C6 121.2(3)
C10 C11 H11 119.4
C6 C11 H11 119.4
C17 C12 C13 118.4(3)
C17 C12 C3 120.5(3)
C13 C12 C3 121.1(3)
C14 C13 C12 120.3(3)
C14 C13 H13 119.8
C12 C13 H13 119.8
C15 C14 C13 120.6(4)
C15 C14 H14 119.7
C13 C14 H14 119.7
C14 C15 C16 119.8(3)
C14 C15 H15 120.1
C16 C15 H15 120.1
C15 C16 C17 120.6(4)
C15 C16 H16 119.7
C17 C16 H16 119.7
C12 C17 C16 120.3(3)
C12 C17 H17 119.9
C16 C17 H17 119.9
C23 C18 C19 117.8(2)
C23 C18 C4 121.9(2)
C19 C18 C4 120.2(2)
C18 C19 C20 120.9(3)
C18 C19 H19 119.6
C20 C19 H19 119.6
C21 C20 C19 120.2(3)
C21 C20 H20 119.9
C19 C20 H20 119.9
C20 C21 C22 119.7(3)
C20 C21 H21 120.2
C22 C21 H21 120.2
C23 C22 C21 120.4(3)
C23 C22 H22 119.8
C21 C22 H22 119.8
C22 C23 C18 121.1(3)
C22 C23 H23 119.5
C18 C23 H23 119.5
C29 C24 C25 117.6(2)
C29 C24 C5 121.3(2)
C25 C24 C5 121.1(2)
C26 C25 C24 121.0(3)
C26 C25 H25 119.5
C24 C25 H25 119.5
C25 C26 C27 120.2(3)
C25 C26 H26 119.9
C27 C26 H26 119.9
C28 C27 C26 119.8(3)
C28 C27 H27 120.1
C26 C27 H27 120.1
C27 C28 C29 120.3(3)
C27 C28 H28 119.9
C29 C28 H28 119.9
C28 C29 C24 121.1(2)
C28 C29 H29 119.4
C24 C29 H29 119.4
C1 C30 C37 124.3(2)
C1 C30 C31 123.5(2)
C37 C30 C31 112.2(2)
C36 C31 C32 119.2(3)
C36 C31 C30 119.8(3)
C32 C31 C30 120.7(2)
C33 C32 C31 120.0(3)
C33 C32 N1 121.2(3)
C31 C32 N1 118.7(2)
C34 C33 C32 119.7(3)
C34 C33 H33 120.2
C32 C33 H33 120.2
C33 C34 C35 121.6(3)
C33 C34 H34 119.2
C35 C34 H34 119.2
C34 C35 C36 119.8(3)
C34 C35 H35 120.1
C36 C35 H35 120.1
C31 C36 C35 119.5(3)
C31 C36 H36 120.3
C35 C36 H36 120.3
C38 C37 C42 117.1(2)
C38 C37 C30 123.6(2)
C42 C37 C30 119.3(2)
C39 C38 C37 121.2(3)
C39 C38 H38 119.4
C37 C38 H38 119.4
C40 C39 C38 121.5(3)
C40 C39 H39 119.2
C38 C39 H39 119.2
C39 C40 C41 117.4(3)
C39 C40 C45 121.0(3)
C41 C40 C45 121.6(3)
C40 C41 C42 121.7(3)
C40 C41 H41 119.1
C42 C41 H41 119.1
C41 C42 C37 120.8(3)
C41 C42 H42 119.6
C37 C42 H42 119.6
O1 C43 N1 121.4(3)
O1 C43 C44 122.1(3)
N1 C43 C44 116.5(3)
C43 C44 H44A 109.5
C43 C44 H44B 109.5
H44A C44 H44B 109.5
C43 C44 H44C 109.5
H44A C44 H44C 109.5
H44B C44 H44C 109.5
C46 C45 C40 114.3(4)
C46 C45 H45A 108.7
C40 C45 H45A 108.7
C46 C45 H45B 108.7
C40 C45 H45B 108.7
H45A C45 H45B 107.6
C45 C46 H46A 109.5
C45 C46 H46B 109.5
H46A C46 H46B 109.5
C45 C46 H46C 109.5
H46A C46 H46C 109.5
H46B C46 H46C 109.5
C76 C47 C48 127.3(2)
C76 C47 C51 126.9(2)
C48 C47 C51 105.79(19)
C49 C48 C52 124.8(2)
C49 C48 C47 107.8(2)
C52 C48 C47 127.2(2)
C48 C49 C50 109.3(2)
C48 C49 C58 126.7(2)
C50 C49 C58 124.0(2)
C51 C50 C49 109.2(2)
C51 C50 C64 126.3(2)
C49 C50 C64 124.5(2)
C50 C51 C70 124.6(2)
C50 C51 C47 107.9(2)
C70 C51 C47 127.1(2)
C57 C52 C53 117.4(2)
C57 C52 C48 120.5(2)
C53 C52 C48 122.2(2)
C54 C53 C52 120.8(3)
C54 C53 H53 119.6
C52 C53 H53 119.6
C55 C54 C53 120.9(3)
C55 C54 H54 119.6
C53 C54 H54 119.6
C54 C55 C56 119.4(3)
C54 C55 H55 120.3
C56 C55 H55 120.3
C55 C56 C57 120.3(3)
C55 C56 H56 119.8
C57 C56 H56 119.8
C56 C57 C52 121.2(3)
C56 C57 H57 119.4
C52 C57 H57 119.4
C59 C58 C63 118.0(3)
C59 C58 C49 122.1(2)
C63 C58 C49 119.9(2)
C58 C59 C60 120.9(3)
C58 C59 H59 119.6
C60 C59 H59 119.6
C61 C60 C59 120.1(3)
C61 C60 H60 120.0
C59 C60 H60 120.0
C60 C61 C62 120.1(3)
C60 C61 H61 120.0
C62 C61 H61 120.0
C61 C62 C63 120.3(3)
C61 C62 H62 119.8
C63 C62 H62 119.8
C62 C63 C58 120.7(3)
C62 C63 H63 119.7
C58 C63 H63 119.7
C69 C64 C65 117.8(2)
C69 C64 C50 121.8(2)
C65 C64 C50 120.4(2)
C66 C65 C64 121.0(3)
C66 C65 H65 119.5
C64 C65 H65 119.5
C67 C66 C65 120.2(3)
C67 C66 H66 119.9
C65 C66 H66 119.9
C66 C67 C68 120.2(3)
C66 C67 H67 119.9
C68 C67 H67 119.9
C69 C68 C67 119.7(3)
C69 C68 H68 120.2
C67 C68 H68 120.2
C68 C69 C64 121.1(3)
C68 C69 H69 119.5
C64 C69 H69 119.5
C71 C70 C75 117.8(2)
C71 C70 C51 120.8(2)
C75 C70 C51 121.4(2)
C72 C71 C70 120.8(3)
C72 C71 H71 119.6
C70 C71 H71 119.6
C73 C72 C71 120.4(3)
C73 C72 H72 119.8
C71 C72 H72 119.8
C72 C73 C74 119.5(3)
C72 C73 H73 120.3
C74 C73 H73 120.3
C75 C74 C73 120.3(3)
C75 C74 H74 119.8
C73 C74 H74 119.8
C74 C75 C70 121.1(2)
C74 C75 H75 119.4
C70 C75 H75 119.4
C47 C76 C83 124.2(2)
C47 C76 C77 122.3(2)
C83 C76 C77 113.5(2)
C78 C77 C82 119.0(3)
C78 C77 C76 121.5(2)
C82 C77 C76 119.3(2)
C79 C78 C77 120.2(3)
C79 C78 N2 121.7(3)
C77 C78 N2 118.0(2)
C80 C79 C78 120.0(3)
C80 C79 H79 120.0
C78 C79 H79 120.0
C79 C80 C81 120.9(3)
C79 C80 H80 119.6
C81 C80 H80 119.6
C80 C81 C82 119.7(3)
C80 C81 H81 120.1
C82 C81 H81 120.1
C81 C82 C77 120.0(3)
C81 C82 H82 120.0
C77 C82 H82 120.0
C84 C83 C88 117.6(2)
C84 C83 C76 122.2(2)
C88 C83 C76 120.1(2)
C85 C84 C83 121.1(3)
C85 C84 H84 119.4
C83 C84 H84 119.5
C84 C85 C86 121.5(3)
C84 C85 H85 119.3
C86 C85 H85 119.3
C85 C86 C87 117.6(3)
C85 C86 C91 121.5(3)
C87 C86 C91 120.9(3)
C88 C87 C86 121.7(3)
C88 C87 H87 119.1
C86 C87 H87 119.1
C87 C88 C83 120.4(3)
C87 C88 H88 119.8
C83 C88 H88 119.8
O2 C89 N2 122.2(3)
O2 C89 C90 121.8(3)
N2 C89 C90 116.0(3)
C89 C90 H90A 109.5
C89 C90 H90B 109.5
H90A C90 H90B 109.5
C89 C90 H90C 109.5
H90A C90 H90C 109.5
H90B C90 H90C 109.5
C92 C91 C86 114.8(4)
C92 C91 H91A 108.6
C86 C91 H91A 108.6
C92 C91 H91B 108.6
C86 C91 H91B 108.6
H91A C91 H91B 107.5
C91 C92 H92A 109.5
C91 C92 H92B 109.5
H92A C92 H92B 109.5
C91 C92 H92C 109.5
H92A C92 H92C 109.5
H92B C92 H92C 109.5
C98 C94 O4 94.5(10)
C98 C94 H94A 112.8
O4 C94 H94A 112.8
C98 C94 H94B 112.8
O4 C94 H94B 112.8
H94A C94 H94B 110.3
O3 C95 C96 114.9(4)
O3 C95 H95A 108.5
C96 C95 H95A 108.5
O3 C95 H95B 108.5
C96 C95 H95B 108.5
H95A C95 H95B 107.5
C95 C96 H96A 109.5
C95 C96 H96B 109.5
H96A C96 H96B 109.5
C95 C96 H96C 109.5
H96A C96 H96C 109.5
H96B C96 H96C 109.5
C94 C98 H98A 109.5
C94 C98 H98B 109.5
H98A C98 H98B 109.5
C94 C98 H98C 109.5
H98A C98 H98C 109.5
H98B C98 H98C 109.5

loop_
_geom_bond_atom_site_label_1
_geom_bond_atom_site_label_2
_geom_bond_distance
O1 C43 1.212(4)
O2 C89 1.219(4)
O3 C95 1.381(4)
O3 H3 1.07(6)
O4 C94 1.560(10)
O4 H4 0.94(5)
N1 C43 1.353(4)
N1 C32 1.415(4)
N1 H1 1.00(3)
N2 C89 1.351(4)
N2 C78 1.428(4)
N2 H2 1.04(4)
C1 C30 1.360(3)
C1 C5 1.484(3)
C1 C2 1.493(3)
C2 C3 1.354(3)
C2 C6 1.483(3)
C3 C12 1.477(3)
C3 C4 1.477(3)
C4 C5 1.355(3)
C4 C18 1.486(3)
C5 C24 1.481(3)
C6 C7 1.379(4)
C6 C11 1.381(4)
C7 C8 1.389(4)
C7 H7 0.9300
C8 C9 1.365(5)
C8 H8 0.9300
C9 C10 1.356(5)
C9 H9 0.9300
C10 C11 1.375(4)
C10 H10 0.9300
C11 H11 0.9300
C12 C17 1.375(4)
C12 C13 1.393(4)
C13 C14 1.389(4)
C13 H13 0.9300
C14 C15 1.352(6)
C14 H14 0.9300
C15 C16 1.366(6)
C15 H15 0.9300
C16 C17 1.393(5)
C16 H16 0.9300
C17 H17 0.9300
C18 C23 1.376(4)
C18 C19 1.384(4)
C19 C20 1.384(4)
C19 H19 0.9300
C20 C21 1.353(4)
C20 H20 0.9300
C21 C22 1.372(4)
C21 H21 0.9300
C22 C23 1.371(4)
C22 H22 0.9300
C23 H23 0.9300
C24 C29 1.388(3)
C24 C25 1.391(3)
C25 C26 1.371(4)
C25 H25 0.9300
C26 C27 1.375(4)
C26 H26 0.9300
C27 C28 1.364(4)
C27 H27 0.9300
C28 C29 1.375(4)
C28 H28 0.9300
C29 H29 0.9300
C30 C37 1.483(3)
C30 C31 1.493(3)
C31 C36 1.386(4)
C31 C32 1.406(4)
C32 C33 1.385(4)
C33 C34 1.362(5)
C33 H33 0.9300
C34 C35 1.364(5)
C34 H34 0.9300
C35 C36 1.401(4)
C35 H35 0.9300
C36 H36 0.9300
C37 C38 1.385(3)
C37 C42 1.393(3)
C38 C39 1.379(4)
C38 H38 0.9300
C39 C40 1.377(4)
C39 H39 0.9300
C40 C41 1.378(4)
C40 C45 1.520(4)
C41 C42 1.379(4)
C41 H41 0.9300
C42 H42 0.9300
C43 C44 1.479(5)
C44 H44A 0.9600
C44 H44B 0.9600
C44 H44C 0.9600
C45 C46 1.454(7)
C45 H45A 0.9700
C45 H45B 0.9700
C46 H46A 0.9600
C46 H46B 0.9600
C46 H46C 0.9600
C47 C76 1.365(3)
C47 C48 1.484(3)
C47 C51 1.485(3)
C48 C49 1.363(3)
C48 C52 1.481(4)
C49 C50 1.471(4)
C49 C58 1.480(3)
C50 C51 1.362(3)
C50 C64 1.481(3)
C51 C70 1.484(3)
C52 C57 1.386(4)
C52 C53 1.394(4)
C53 C54 1.377(4)
C53 H53 0.9300
C54 C55 1.361(4)
C54 H54 0.9300
C55 C56 1.371(4)
C55 H55 0.9300
C56 C57 1.381(4)
C56 H56 0.9300
C57 H57 0.9300
C58 C59 1.384(4)
C58 C63 1.386(4)
C59 C60 1.387(4)
C59 H59 0.9300
C60 C61 1.357(5)
C60 H60 0.9300
C61 C62 1.371(5)
C61 H61 0.9300
C62 C63 1.379(4)
C62 H62 0.9300
C63 H63 0.9300
C64 C69 1.390(4)
C64 C65 1.399(4)
C65 C66 1.371(4)
C65 H65 0.9300
C66 C67 1.365(5)
C66 H66 0.9300
C67 C68 1.386(5)
C67 H67 0.9300
C68 C69 1.372(4)
C68 H68 0.9300
C69 H69 0.9300
C70 C71 1.384(3)
C70 C75 1.388(3)
C71 C72 1.380(4)
C71 H71 0.9300
C72 C73 1.369(4)
C72 H72 0.9300
C73 C74 1.373(4)
C73 H73 0.9300
C74 C75 1.373(4)
C74 H74 0.9300
C75 H75 0.9300
C76 C83 1.483(3)
C76 C77 1.494(3)
C77 C78 1.388(4)
C77 C82 1.390(4)
C78 C79 1.377(4)
C79 C80 1.362(5)
C79 H79 0.9300
C80 C81 1.371(5)
C80 H80 0.9300
C81 C82 1.381(4)
C81 H81 0.9300
C82 H82 0.9300
C83 C84 1.383(3)
C83 C88 1.397(3)
C84 C85 1.370(4)
C84 H84 0.9300
C85 C86 1.373(4)
C85 H85 0.9300
C86 C87 1.384(4)
C86 C91 1.521(4)
C87 C88 1.366(4)
C87 H87 0.9300
C88 H88 0.9300
C89 C90 1.477(5)
C90 H90A 0.9600
C90 H90B 0.9600
C90 H90C 0.9600
C91 C92 1.411(6)
C91 H91A 0.9700
C91 H91B 0.9700
C92 H92A 0.9600
C92 H92B 0.9600
C92 H92C 0.9600
C94 C98 1.260(13)
C94 H94A 0.9700
C94 H94B 0.9700
C95 C96 1.474(6)
C95 H95A 0.9700
C95 H95B 0.9700
C96 H96A 0.9600
C96 H96B 0.9600
C96 H96C 0.9600
C98 H98A 0.9600
C98 H98B 0.9600
C98 H98C 0.9600
